data_4339210
loop_
_publ_author_name
'Cetin, Anil'
'Durfee, William S.'
'Ziegler, Christopher J.'

_publ_section_title
;
 Low-coordinate transition-metal complexes of a carbon-substituted
 hemiporphyrazine.
;
_journal_issue 16
_journal_name_full 'Inorganic chemistry'
_journal_page_first 6239
_journal_page_last 6241
_journal_paper_doi 10.1021/ic7011099
_journal_volume 46
_journal_year 2007
_chemical_formula_moiety 'C43 H31 Mn N9'
_chemical_formula_sum 'C43 H31 Mn N9'
_chemical_formula_weight 728.71
_chemical_name_systematic
; 
 ? 
;
_space_group_IT_number 14
_symmetry_cell_setting monoclinic
_symmetry_space_group_name_Hall '-P 2yn'
_symmetry_space_group_name_H-M 'P 1 21/n 1'
_atom_sites_solution_hydrogens geom
_atom_sites_solution_primary direct
_atom_sites_solution_secondary difmap
_audit_creation_method SHELXL-97
_cell_angle_alpha 90.00
_cell_angle_beta 110.685(2)
_cell_angle_gamma 90.00
_cell_formula_units_Z 4
_cell_length_a 16.4993(15)
_cell_length_b 12.4912(11)
_cell_length_c 17.8396(16)
_cell_measurement_reflns_used 4535
_cell_measurement_temperature 100(2)
_cell_measurement_theta_max 24.66
_cell_measurement_theta_min 2.44
_cell_volume 3439.7(5)
_computing_cell_refinement 'Bruker SMART'
_computing_data_collection 'Bruker SMART'
_computing_data_reduction 'Bruker SAINT'
_computing_molecular_graphics 'Bruker SHELXTL'
_computing_publication_material 'Bruker SHELXTL'
_computing_structure_refinement 'SHELXL-97 (Sheldrick, 1997)'
_computing_structure_solution 'SHELXS-97 (Sheldrick, 1990)'
_diffrn_ambient_temperature 100(2)
_diffrn_measured_fraction_theta_full 0.969
_diffrn_measured_fraction_theta_max 0.969
_diffrn_measurement_device_type 'CCD area detector'
_diffrn_measurement_method 'phi and omega scans'
_diffrn_radiation_monochromator graphite
_diffrn_radiation_source 'fine-focus sealed tube'
_diffrn_radiation_type MoK\a
_diffrn_radiation_wavelength 0.71073
_diffrn_reflns_av_R_equivalents 0.0695
_diffrn_reflns_av_sigmaI/netI 0.0745
_diffrn_reflns_limit_h_max 21
_diffrn_reflns_limit_h_min -21
_diffrn_reflns_limit_k_max 16
_diffrn_reflns_limit_k_min -16
_diffrn_reflns_limit_l_max 23
_diffrn_reflns_limit_l_min -23
_diffrn_reflns_number 30031
_diffrn_reflns_theta_full 28.30
_diffrn_reflns_theta_max 28.30
_diffrn_reflns_theta_min 1.45
_exptl_absorpt_coefficient_mu 0.431
_exptl_absorpt_correction_T_max 0.9581
_exptl_absorpt_correction_T_min 0.7023
_exptl_absorpt_correction_type 'Empirical SADABS'
_exptl_crystal_colour yellow
_exptl_crystal_density_diffrn 1.407
_exptl_crystal_density_meas ?
_exptl_crystal_density_method 'not measured'
_exptl_crystal_description block
_exptl_crystal_F_000 1508
_exptl_crystal_size_max 0.40
_exptl_crystal_size_mid 0.30
_exptl_crystal_size_min 0.10
_refine_diff_density_max 0.804
_refine_diff_density_min -0.581
_refine_diff_density_rms 0.096
_refine_ls_extinction_method none
_refine_ls_goodness_of_fit_ref 1.032
_refine_ls_hydrogen_treatment mixed
_refine_ls_matrix_type full
_refine_ls_number_parameters 579
_refine_ls_number_reflns 8276
_refine_ls_number_restraints 0
_refine_ls_restrained_S_all 1.032
_refine_ls_R_factor_all 0.0852
_refine_ls_R_factor_gt 0.0633
_refine_ls_shift/su_max 0.001
_refine_ls_shift/su_mean 0.000
_refine_ls_structure_factor_coef Fsqd
_refine_ls_weighting_details 'calc w=1/[\s^2^(Fo^2^)+(0.0862P)^2^+3.9239P] where P=(Fo^2^+2Fc^2^)/3'
_refine_ls_weighting_scheme calc
_refine_ls_wR_factor_gt 0.1665
_refine_ls_wR_factor_ref 0.1806
_reflns_number_gt 6270
_reflns_number_total 8276
_reflns_threshold_expression >2sigma(I)
_cod_data_source_file ic7011099-file002.cif
_cod_data_source_block 1
_cod_depositor_comments
;
The following automatic conversions were performed:

'_symmetry_cell_setting' value 'Monoclinic' changed to 'monoclinic'
according to
/usr/data/users/saulius/automatic-downloads/retrospective/ACS/lib/dictionaries/cif_core.dic
dictionary named 'cif_core.dic' version 2.4.2 from 2011-04-26.

Automatic conversion script
Id: cif_fix_values 2281 2013-09-26 08:29:07Z andrius 

The following automatic conversions were performed:

'_exptl_crystal_density_meas' value 'not measured' was changed to '?'
- the value is perceived as not measured.

Automatic conversion script
Id: cif_fix_values 3008 2015-01-20 13:52:24Z robertas 
;
_cod_original_sg_symbol_H-M P2(1)/n
_cod_database_code 4339210

loop_
_symmetry_equiv_pos_as_xyz
'x, y, z'
'-x+1/2, y+1/2, -z+1/2'
'-x, -y, -z'
'x-1/2, -y-1/2, z-1/2'

loop_
_atom_site_label
_atom_site_type_symbol
_atom_site_fract_x
_atom_site_fract_y
_atom_site_fract_z
_atom_site_U_iso_or_equiv
_atom_site_adp_type
_atom_site_occupancy
_atom_site_symmetry_multiplicity
_atom_site_calc_flag
_atom_site_refinement_flags
_atom_site_disorder_assembly
_atom_site_disorder_group
C1 C 1.01132(17) 0.6254(2) 0.86987(16) 0.0213(6) Uani 1 1 d . . .
C2 C 0.99261(18) 0.6908(2) 0.93087(16) 0.0226(6) Uani 1 1 d . . .
C3 C 1.0250(2) 0.7885(2) 0.96494(18) 0.0259(6) Uani 1 1 d . . .
C4 C 0.9873(2) 0.8356(3) 1.01500(18) 0.0287(7) Uani 1 1 d . . .
C5 C 0.9194(2) 0.7860(3) 1.03043(18) 0.0293(7) Uani 1 1 d . . .
C6 C 0.8870(2) 0.6876(3) 0.99644(17) 0.0260(6) Uani 1 1 d . . .
C7 C 0.92473(18) 0.6418(2) 0.94624(16) 0.0219(6) Uani 1 1 d . . .
C8 C 0.90046(17) 0.5458(2) 0.89381(16) 0.0203(5) Uani 1 1 d . . .
C9 C 0.80858(17) 0.4069(2) 0.82947(16) 0.0202(5) Uani 1 1 d . . .
C10 C 0.72685(19) 0.4088(2) 0.76866(19) 0.0257(6) Uani 1 1 d . . .
C11 C 0.70381(18) 0.3269(3) 0.71264(19) 0.0276(6) Uani 1 1 d . . .
C12 C 0.75908(18) 0.2418(2) 0.71563(18) 0.0243(6) Uani 1 1 d . . .
C13 C 0.84044(17) 0.2385(2) 0.77592(16) 0.0197(5) Uani 1 1 d . . .
C14 C 0.86454(17) 0.3211(2) 0.83346(16) 0.0192(5) Uani 1 1 d . B .
C15 C 0.97069(17) 0.1693(2) 0.77575(15) 0.0183(5) Uani 1 1 d . . .
C16 C 1.03457(17) 0.0833(2) 0.78258(16) 0.0189(5) Uani 1 1 d . . .
C17 C 1.03239(18) -0.0255(2) 0.79782(16) 0.0212(6) Uani 1 1 d . . .
C18 C 1.10566(19) -0.0858(2) 0.80383(17) 0.0240(6) Uani 1 1 d . . .
C19 C 1.17756(19) -0.0380(2) 0.79389(18) 0.0255(6) Uani 1 1 d . . .
C20 C 1.17872(19) 0.0708(2) 0.77810(17) 0.0231(6) Uani 1 1 d . . .
C21 C 1.10628(18) 0.1307(2) 0.77290(16) 0.0197(5) Uani 1 1 d . . .
C22 C 1.08581(18) 0.2459(2) 0.75807(16) 0.0208(5) Uani 1 1 d . . .
C23 C 1.10958(17) 0.4195(2) 0.72698(18) 0.0224(6) Uani 1 1 d . . .
C24 C 1.09523(19) 0.4669(2) 0.65257(19) 0.0265(6) Uani 1 1 d . . .
C25 C 1.0733(2) 0.5748(3) 0.6418(2) 0.0301(7) Uani 1 1 d . . .
C26 C 1.0644(2) 0.6362(2) 0.70265(19) 0.0275(6) Uani 1 1 d . . .
C27 C 1.07702(18) 0.5904(2) 0.77741(18) 0.0231(6) Uani 1 1 d . . .
C28 C 1.10182(17) 0.4822(2) 0.78957(18) 0.0217(6) Uani 1 1 d . B .
C29 C 0.8540(2) 0.4212(3) 0.58680(19) 0.0327(7) Uani 1 1 d . . .
H29 H 0.8974 0.3711 0.5871 0.039 Uiso 1 1 calc R A 1
C30 C 0.7865(4) 0.4381(5) 0.5156(4) 0.0322(14) Uani 0.784(10) 1 d P B 1
H30 H 0.7829 0.4007 0.4681 0.039 Uiso 0.784(10) 1 calc PR B 1
C31 C 0.7248(3) 0.5114(4) 0.5161(2) 0.0338(12) Uani 0.784(10) 1 d P B 1
H31 H 0.6777 0.5268 0.4681 0.041 Uiso 0.784(10) 1 calc PR B 1
C32 C 0.7311(3) 0.5626(4) 0.5864(3) 0.0314(12) Uani 0.784(10) 1 d P B 1
H32 H 0.6883 0.6129 0.5876 0.038 Uiso 0.784(10) 1 calc PR B 1
C33 C 0.8002(4) 0.5397(4) 0.6548(3) 0.0248(10) Uani 0.784(10) 1 d P B 1
H33 H 0.8038 0.5742 0.7033 0.030 Uiso 0.784(10) 1 calc PR B 1
C34 C 0.7980(18) 0.486(3) 0.5136(18) 0.055(9) Uani 0.216(10) 1 d P B 2
H34 H 0.7880 0.4540 0.4626 0.067 Uiso 0.216(10) 1 calc PR B 2
C35 C 0.7599(13) 0.587(3) 0.5138(11) 0.063(9) Uani 0.216(10) 1 d P B 2
H35 H 0.7268 0.6226 0.4657 0.075 Uiso 0.216(10) 1 calc PR B 2
C36 C 0.7731(16) 0.628(2) 0.5846(12) 0.063(8) Uani 0.216(10) 1 d P B 2
H36 H 0.7441 0.6925 0.5885 0.075 Uiso 0.216(10) 1 calc PR B 2
C37 C 0.8282(14) 0.580(2) 0.6538(12) 0.038(5) Uani 0.216(10) 1 d P B 2
H37 H 0.8449 0.6201 0.7024 0.045 Uiso 0.216(10) 1 calc PR B 2
C38 C 0.8065(4) 0.7874(4) 0.4200(3) 0.0680(14) Uani 1 1 d . . .
H38 H 0.7931 0.7862 0.3636 0.082 Uiso 1 1 calc R . .
C39 C 0.7798(3) 0.8734(4) 0.4528(3) 0.0665(14) Uani 1 1 d . . .
H39 H 0.7438 0.9265 0.4191 0.080 Uiso 1 1 calc R . .
C40 C 0.8048(4) 0.8825(4) 0.5340(3) 0.0689(14) Uani 1 1 d . . .
H40 H 0.7903 0.9438 0.5583 0.083 Uiso 1 1 calc R . .
C41 C 0.8516(4) 0.8000(4) 0.5790(3) 0.0719(15) Uani 1 1 d . . .
H41 H 0.8692 0.8021 0.6358 0.086 Uiso 1 1 calc R . .
C42 C 0.8729(3) 0.7145(4) 0.5422(3) 0.0545(10) Uani 1 1 d . . .
H42 H 0.9056 0.6583 0.5748 0.065 Uiso 1 1 calc R . .
C43 C 0.6508(3) 0.6546(4) -0.0350(3) 0.0599(12) Uani 1 1 d . . .
H43 H 0.6734 0.6624 -0.0768 0.072 Uiso 1 1 calc R . .
C44 C 0.5661(3) 0.6369(4) -0.0550(3) 0.0603(12) Uani 1 1 d . . .
H44 H 0.5299 0.6336 -0.1098 0.072 Uiso 1 1 calc R . .
C45 C 0.5313(3) 0.6232(3) 0.0039(2) 0.0492(10) Uani 1 1 d . . .
H45 H 0.4711 0.6106 -0.0091 0.059 Uiso 1 1 calc R . .
C46 C 0.5867(3) 0.6284(4) 0.0824(2) 0.0480(9) Uani 1 1 d . . .
H46 H 0.5660 0.6174 0.1252 0.058 Uiso 1 1 calc R . .
C47 C 0.6722(2) 0.6499(3) 0.0973(2) 0.0447(9) Uani 1 1 d . . .
H47 H 0.7094 0.6562 0.1516 0.054 Uiso 1 1 calc R . .
H3 H 1.0650(19) 0.815(2) 0.9549(17) 0.010(7) Uiso 1 1 d . . .
H4 H 1.009(2) 0.893(3) 1.040(2) 0.028(9) Uiso 1 1 d . . .
H5 H 0.892(2) 0.819(3) 1.0618(19) 0.021(8) Uiso 1 1 d . . .
H6 H 0.844(2) 0.662(3) 1.007(2) 0.031(9) Uiso 1 1 d . . .
H10 H 0.687(2) 0.466(3) 0.7650(18) 0.021(8) Uiso 1 1 d . . .
H11 H 0.648(2) 0.331(3) 0.670(2) 0.027(8) Uiso 1 1 d . . .
H12 H 0.743(2) 0.191(3) 0.6765(19) 0.019(8) Uiso 1 1 d . . .
H14 H 0.925(2) 0.315(3) 0.881(2) 0.032(9) Uiso 1 1 d . . .
H17 H 0.985(2) -0.054(2) 0.8047(18) 0.017(7) Uiso 1 1 d . . .
H18 H 1.107(2) -0.160(3) 0.8179(18) 0.021(8) Uiso 1 1 d . . .
H19 H 1.227(3) -0.083(3) 0.801(2) 0.037(10) Uiso 1 1 d . . .
H20 H 1.226(3) 0.097(3) 0.771(2) 0.038(10) Uiso 1 1 d . . .
H24 H 1.102(2) 0.426(3) 0.613(2) 0.028(9) Uiso 1 1 d . . .
H25 H 1.056(2) 0.603(3) 0.593(2) 0.035(10) Uiso 1 1 d . . .
H26 H 1.048(2) 0.703(3) 0.696(2) 0.033(9) Uiso 1 1 d . . .
H28 H 1.116(2) 0.457(3) 0.839(2) 0.022(8) Uiso 1 1 d . . .
Mn1 Mn 0.95320(3) 0.41749(3) 0.76798(2) 0.01840(13) Uani 1 1 d . . .
N1 N 0.95553(15) 0.53769(18) 0.85040(13) 0.0202(5) Uani 1 1 d . B .
N2 N 0.83171(15) 0.49065(19) 0.88592(14) 0.0213(5) Uani 1 1 d . . .
N3 N 0.89584(14) 0.15095(18) 0.78045(14) 0.0196(5) Uani 1 1 d . . .
N4 N 1.00462(14) 0.26606(18) 0.76243(13) 0.0186(5) Uani 1 1 d . B .
N5 N 1.13599(15) 0.31238(19) 0.74000(15) 0.0229(5) Uani 1 1 d . . .
N6 N 1.06678(15) 0.65407(18) 0.83831(15) 0.0232(5) Uani 1 1 d . . .
N7 N 0.86229(16) 0.4711(2) 0.65584(14) 0.0262(5) Uani 1 1 d . B .
N8 N 0.8503(3) 0.7056(3) 0.4629(2) 0.0623(10) Uani 1 1 d . . .
N9 N 0.7065(2) 0.6622(3) 0.0418(2) 0.0592(10) Uani 1 1 d . . .

loop_
_atom_site_aniso_label
_atom_site_aniso_U_11
_atom_site_aniso_U_22
_atom_site_aniso_U_33
_atom_site_aniso_U_23
_atom_site_aniso_U_13
_atom_site_aniso_U_12
C1 0.0198(13) 0.0177(13) 0.0215(13) 0.0010(10) 0.0013(11) 0.0017(11)
C2 0.0207(13) 0.0217(14) 0.0194(13) 0.0022(11) -0.0003(11) 0.0055(11)
C3 0.0252(15) 0.0245(15) 0.0216(14) 0.0022(11) 0.0003(12) -0.0013(12)
C4 0.0371(17) 0.0201(14) 0.0193(14) -0.0041(11) -0.0021(12) 0.0029(13)
C5 0.0323(16) 0.0301(16) 0.0197(14) -0.0024(12) 0.0018(12) 0.0099(13)
C6 0.0250(15) 0.0302(16) 0.0194(14) -0.0012(12) 0.0035(12) 0.0039(13)
C7 0.0218(13) 0.0213(14) 0.0173(13) -0.0003(10) 0.0005(10) 0.0043(11)
C8 0.0179(12) 0.0213(13) 0.0181(13) -0.0016(10) 0.0017(10) 0.0022(11)
C9 0.0179(13) 0.0221(14) 0.0213(13) -0.0011(10) 0.0077(11) -0.0020(11)
C10 0.0174(13) 0.0246(15) 0.0322(16) -0.0023(12) 0.0053(12) 0.0034(12)
C11 0.0162(13) 0.0329(16) 0.0282(15) -0.0045(12) 0.0010(12) -0.0008(12)
C12 0.0191(13) 0.0241(14) 0.0263(15) -0.0056(12) 0.0039(11) -0.0038(12)
C13 0.0173(12) 0.0191(13) 0.0223(13) 0.0028(10) 0.0066(11) -0.0010(10)
C14 0.0170(12) 0.0200(13) 0.0192(13) 0.0034(10) 0.0045(10) -0.0025(10)
C15 0.0190(12) 0.0164(12) 0.0160(12) -0.0014(10) 0.0018(10) -0.0006(10)
C16 0.0174(12) 0.0199(13) 0.0171(12) -0.0026(10) 0.0033(10) 0.0006(10)
C17 0.0195(13) 0.0214(14) 0.0205(13) -0.0018(11) 0.0042(11) -0.0016(11)
C18 0.0284(15) 0.0170(13) 0.0235(14) -0.0009(11) 0.0052(12) 0.0031(11)
C19 0.0230(14) 0.0258(15) 0.0269(15) -0.0001(12) 0.0078(12) 0.0056(12)
C20 0.0192(13) 0.0248(14) 0.0264(15) 0.0007(11) 0.0091(11) 0.0016(11)
C21 0.0216(13) 0.0180(13) 0.0183(13) -0.0006(10) 0.0054(10) 0.0005(11)
C22 0.0209(13) 0.0194(13) 0.0218(13) -0.0004(10) 0.0071(11) 0.0018(11)
C23 0.0146(12) 0.0218(14) 0.0321(15) 0.0034(11) 0.0098(11) -0.0021(11)
C24 0.0253(14) 0.0249(15) 0.0330(16) -0.0017(13) 0.0150(13) -0.0021(12)
C25 0.0362(17) 0.0281(16) 0.0293(16) 0.0063(13) 0.0156(14) -0.0006(13)
C26 0.0310(16) 0.0185(14) 0.0348(17) 0.0009(12) 0.0137(13) -0.0013(12)
C27 0.0191(13) 0.0202(13) 0.0300(15) -0.0009(11) 0.0089(11) -0.0037(11)
C28 0.0158(12) 0.0217(14) 0.0281(15) 0.0023(11) 0.0083(11) -0.0021(11)
C29 0.0296(16) 0.0422(19) 0.0254(16) -0.0048(13) 0.0086(13) -0.0022(14)
C30 0.031(3) 0.039(3) 0.018(2) -0.005(2) -0.001(2) -0.001(2)
C31 0.030(2) 0.038(3) 0.024(2) 0.0065(17) -0.0025(17) 0.005(2)
C32 0.028(2) 0.030(2) 0.033(2) 0.0050(17) 0.0064(17) 0.0076(19)
C33 0.029(3) 0.023(2) 0.023(2) 0.0034(18) 0.0095(19) 0.0027(18)
C34 0.032(10) 0.10(3) 0.041(12) -0.034(17) 0.024(9) -0.037(16)
C35 0.032(10) 0.13(3) 0.026(9) 0.023(11) 0.013(7) 0.029(13)
C36 0.061(14) 0.085(19) 0.043(11) 0.029(11) 0.020(10) 0.050(15)
C37 0.027(10) 0.053(15) 0.029(9) 0.014(9) 0.005(8) 0.014(9)
C38 0.094(4) 0.057(3) 0.040(2) 0.008(2) 0.008(2) -0.012(3)
C39 0.035(2) 0.056(3) 0.097(4) 0.024(3) 0.009(2) 0.006(2)
C40 0.084(4) 0.052(3) 0.098(4) 0.003(3) 0.066(3) 0.014(3)
C41 0.106(4) 0.062(3) 0.063(3) -0.008(2) 0.049(3) -0.003(3)
C42 0.057(3) 0.052(3) 0.054(3) 0.008(2) 0.020(2) 0.004(2)
C43 0.061(3) 0.067(3) 0.057(3) 0.022(2) 0.027(2) -0.002(2)
C44 0.065(3) 0.066(3) 0.037(2) 0.011(2) 0.002(2) 0.001(2)
C45 0.0360(19) 0.053(2) 0.054(2) -0.0057(19) 0.0094(18) -0.0013(18)
C46 0.043(2) 0.062(3) 0.041(2) -0.0056(19) 0.0167(17) 0.0023(19)
C47 0.0342(18) 0.047(2) 0.049(2) -0.0075(17) 0.0095(16) -0.0002(16)
Mn1 0.0177(2) 0.0163(2) 0.0199(2) -0.00030(15) 0.00510(16) 0.00020(16)
N1 0.0185(11) 0.0205(11) 0.0206(11) -0.0015(9) 0.0055(9) -0.0014(9)
N2 0.0201(11) 0.0195(11) 0.0232(12) -0.0026(9) 0.0062(9) 0.0008(9)
N3 0.0174(11) 0.0163(11) 0.0234(12) -0.0022(9) 0.0051(9) -0.0017(9)
N4 0.0163(10) 0.0184(11) 0.0199(11) -0.0005(9) 0.0048(9) -0.0022(9)
N5 0.0201(11) 0.0214(12) 0.0290(13) -0.0001(10) 0.0109(10) 0.0015(10)
N6 0.0217(12) 0.0174(11) 0.0282(13) -0.0015(9) 0.0061(10) -0.0028(9)
N7 0.0225(12) 0.0335(14) 0.0207(12) -0.0011(10) 0.0052(10) 0.0029(11)
N8 0.086(3) 0.048(2) 0.060(2) -0.0017(18) 0.035(2) -0.001(2)
N9 0.053(2) 0.067(2) 0.058(2) 0.0068(19) 0.0202(18) -0.0108(19)

loop_
_atom_type_symbol
_atom_type_description
_atom_type_scat_dispersion_real
_atom_type_scat_dispersion_imag
_atom_type_scat_source
C C 0.0033 0.0016 'International Tables Vol C Tables 4.2.6.8 and 6.1.1.4'
H H 0.0000 0.0000 'International Tables Vol C Tables 4.2.6.8 and 6.1.1.4'
N N 0.0061 0.0033 'International Tables Vol C Tables 4.2.6.8 and 6.1.1.4'
Mn Mn 0.3368 0.7283 'International Tables Vol C Tables 4.2.6.8 and 6.1.1.4'

loop_
_geom_angle_atom_site_label_1
_geom_angle_atom_site_label_2
_geom_angle_atom_site_label_3
_geom_angle
N6 C1 N1 128.4(3)
N6 C1 C2 122.4(3)
N1 C1 C2 109.1(2)
C3 C2 C7 121.1(3)
C3 C2 C1 131.5(3)
C7 C2 C1 107.1(2)
C2 C3 C4 117.7(3)
C2 C3 H3 119(2)
C4 C3 H3 124(2)
C3 C4 C5 121.0(3)
C3 C4 H4 120(2)
C5 C4 H4 119(2)
C4 C5 C6 121.4(3)
C4 C5 H5 121(2)
C6 C5 H5 117(2)
C7 C6 C5 117.1(3)
C7 C6 H6 126(2)
C5 C6 H6 117(2)
C6 C7 C2 121.7(3)
C6 C7 C8 131.2(3)
C2 C7 C8 106.8(2)
N2 C8 N1 128.5(3)
N2 C8 C7 122.0(3)
N1 C8 C7 109.0(2)
C14 C9 C10 119.3(3)
C14 C9 N2 121.7(2)
C10 C9 N2 119.0(2)
C11 C10 C9 119.3(3)
C11 C10 H10 119.5(19)
C9 C10 H10 121.2(19)
C10 C11 C12 121.9(3)
C10 C11 H11 118(2)
C12 C11 H11 120(2)
C11 C12 C13 119.5(3)
C11 C12 H12 119(2)
C13 C12 H12 121(2)
C12 C13 N3 119.7(2)
C12 C13 C14 119.2(3)
N3 C13 C14 121.0(2)
C9 C14 C13 120.8(2)
C9 C14 Mn1 95.31(17)
C13 C14 Mn1 94.23(17)
C9 C14 H14 120.9(19)
C13 C14 H14 118.3(19)
Mn1 C14 H14 82.8(19)
N3 C15 N4 128.4(2)
N3 C15 C16 122.5(2)
N4 C15 C16 109.1(2)
C21 C16 C17 121.6(3)
C21 C16 C15 107.1(2)
C17 C16 C15 131.3(3)
C16 C17 C18 117.5(3)
C16 C17 H17 120(2)
C18 C17 H17 123(2)
C19 C18 C17 120.8(3)
C19 C18 H18 120.1(19)
C17 C18 H18 119.1(19)
C20 C19 C18 121.2(3)
C20 C19 H19 121(2)
C18 C19 H19 117(2)
C21 C20 C19 118.0(3)
C21 C20 H20 125(2)
C19 C20 H20 117(2)
C20 C21 C16 121.0(3)
C20 C21 C22 132.4(3)
C16 C21 C22 106.6(2)
N5 C22 N4 127.8(3)
N5 C22 C21 122.9(2)
N4 C22 C21 109.2(2)
C24 C23 N5 120.1(3)
C24 C23 C28 119.1(3)
N5 C23 C28 120.7(3)
C25 C24 C23 119.4(3)
C25 C24 H24 122(2)
C23 C24 H24 119(2)
C26 C25 C24 121.7(3)
C26 C25 H25 117(2)
C24 C25 H25 120(2)
C25 C26 C27 120.1(3)
C25 C26 H26 122(2)
C27 C26 H26 117(2)
C26 C27 N6 119.3(3)
C26 C27 C28 118.5(3)
N6 C27 C28 122.2(3)
C23 C28 C27 121.1(3)
C23 C28 Mn1 93.31(17)
C27 C28 Mn1 94.10(17)
C23 C28 H28 121(2)
C27 C28 H28 118(2)
Mn1 C28 H28 87(2)
N7 C29 C30 124.2(4)
N7 C29 C34 111.9(12)
C30 C29 C34 24.1(9)
N7 C29 H29 117.9
C30 C29 H29 117.9
C34 C29 H29 125.2
C31 C30 C29 117.1(5)
C31 C30 H30 121.4
C29 C30 H30 121.4
C30 C31 C32 119.9(4)
C30 C31 H31 120.1
C32 C31 H31 120.1
C33 C32 C31 118.9(4)
C33 C32 H32 120.6
C31 C32 H32 120.6
N7 C33 C32 122.7(4)
N7 C33 H33 118.6
C32 C33 H33 118.6
C35 C34 C29 127(2)
C35 C34 H34 116.5
C29 C34 H34 116.5
C36 C35 C34 116(2)
C36 C35 H35 122.2
C34 C35 H35 122.2
C35 C36 C37 122(2)
C35 C36 H36 119.2
C37 C36 H36 119.2
C36 C37 N7 123(2)
C36 C37 H37 118.4
N7 C37 H37 118.4
N8 C38 C39 123.3(5)
N8 C38 H38 118.4
C39 C38 H38 118.4
C40 C39 C38 119.9(4)
C40 C39 H39 120.1
C38 C39 H39 120.1
C39 C40 C41 117.2(4)
C39 C40 H40 121.4
C41 C40 H40 121.4
C42 C41 C40 119.7(5)
C42 C41 H41 120.1
C40 C41 H41 120.1
N8 C42 C41 123.7(4)
N8 C42 H42 118.2
C41 C42 H42 118.2
C44 C43 N9 123.7(4)
C44 C43 H43 118.2
N9 C43 H43 118.2
C43 C44 C45 119.8(4)
C43 C44 H44 120.1
C45 C44 H44 120.1
C44 C45 C46 117.7(4)
C44 C45 H45 121.2
C46 C45 H45 121.2
C47 C46 C45 118.4(4)
C47 C46 H46 120.8
C45 C46 H46 120.8
N9 C47 C46 124.5(4)
N9 C47 H47 117.7
C46 C47 H47 117.7
N4 Mn1 N1 140.88(9)
N4 Mn1 N7 113.64(9)
N1 Mn1 N7 105.39(9)
N4 Mn1 C28 84.64(9)
N1 Mn1 C28 83.42(9)
N7 Mn1 C28 111.81(10)
N4 Mn1 C14 84.25(9)
N1 Mn1 C14 83.39(9)
N7 Mn1 C14 104.87(9)
C28 Mn1 C14 143.13(9)
C8 N1 C1 107.9(2)
C8 N1 Mn1 126.18(18)
C1 N1 Mn1 125.86(18)
C8 N2 C9 118.7(2)
C15 N3 C13 118.4(2)
C15 N4 C22 107.9(2)
C15 N4 Mn1 125.83(18)
C22 N4 Mn1 125.52(18)
C22 N5 C23 117.8(2)
C1 N6 C27 118.7(2)
C33 N7 C29 117.2(3)
C33 N7 C37 28.0(9)
C29 N7 C37 119.6(8)
C33 N7 Mn1 119.8(3)
C29 N7 Mn1 121.5(2)
C37 N7 Mn1 116.6(8)
C38 N8 C42 116.0(4)
C47 N9 C43 115.8(4)

loop_
_geom_bond_atom_site_label_1
_geom_bond_atom_site_label_2
_geom_bond_distance
C1 N6 1.283(4)
C1 N1 1.393(4)
C1 C2 1.478(4)
C2 C3 1.384(4)
C2 C7 1.386(4)
C3 C4 1.388(5)
C3 H3 0.81(3)
C4 C5 1.390(5)
C4 H4 0.86(4)
C5 C6 1.391(4)
C5 H5 0.93(3)
C6 C7 1.383(4)
C6 H6 0.86(4)
C7 C8 1.486(4)
C8 N2 1.292(4)
C8 N1 1.390(4)
C9 C14 1.400(4)
C9 C10 1.401(4)
C9 N2 1.408(4)
C10 C11 1.386(4)
C10 H10 0.96(3)
C11 C12 1.389(4)
C11 H11 0.96(3)
C12 C13 1.393(4)
C12 H12 0.91(3)
C13 N3 1.410(3)
C13 C14 1.410(4)
C14 Mn1 2.482(3)
C14 H14 1.06(4)
C15 N3 1.288(3)
C15 N4 1.387(3)
C15 C16 1.479(4)
C16 C21 1.387(4)
C16 C17 1.390(4)
C17 C18 1.396(4)
C17 H17 0.91(3)
C18 C19 1.394(4)
C18 H18 0.96(3)
C19 C20 1.389(4)
C19 H19 0.97(4)
C20 C21 1.385(4)
C20 H20 0.89(4)
C21 C22 1.481(4)
C22 N5 1.291(4)
C22 N4 1.392(3)
C23 C24 1.395(4)
C23 N5 1.401(4)
C23 C28 1.406(4)
C24 C25 1.392(4)
C24 H24 0.91(3)
C25 C26 1.378(4)
C25 H25 0.88(4)
C26 C27 1.398(4)
C26 H26 0.88(4)
C27 N6 1.404(4)
C27 C28 1.407(4)
C28 Mn1 2.479(3)
C28 H28 0.88(3)
C29 N7 1.343(4)
C29 C30 1.378(7)
C29 C34 1.53(4)
C29 H29 0.9500
C30 C31 1.372(8)
C30 H30 0.9500
C31 C32 1.379(6)
C31 H31 0.9500
C32 C33 1.373(6)
C32 H32 0.9500
C33 N7 1.331(6)
C33 H33 0.9500
C34 C35 1.41(4)
C34 H34 0.9500
C35 C36 1.31(3)
C35 H35 0.9500
C36 C37 1.38(3)
C36 H36 0.9500
C37 N7 1.47(2)
C37 H37 0.9500
C38 N8 1.327(6)
C38 C39 1.369(7)
C38 H38 0.9500
C39 C40 1.363(7)
C39 H39 0.9500
C40 C41 1.366(7)
C40 H40 0.9500
C41 C42 1.363(6)
C41 H41 0.9500
C42 N8 1.333(6)
C42 H42 0.9500
C43 C44 1.332(6)
C43 N9 1.356(6)
C43 H43 0.9500
C44 C45 1.375(6)
C44 H44 0.9500
C45 C46 1.377(6)
C45 H45 0.9500
C46 C47 1.366(5)
C46 H46 0.9500
C47 N9 1.312(5)
C47 H47 0.9500
Mn1 N4 2.090(2)
Mn1 N1 2.092(2)
Mn1 N7 2.140(2)
